data_4338092
loop_
_publ_author_name
'Liu, Min-Min'
'Hou, Juan-Juan'
'Qi, Zhi-Kai'
'Duan, Li Na'
'Ji, Wen-Juan'
'Han, Cai-Yun'
'Zhang, Xian-Ming'

_publ_section_title
;
 Tuning of valence States, bonding types, hierarchical structures, and
 physical properties in copper/halide/isonicotinate system.
;
_journal_issue 8
_journal_name_full 'Inorganic chemistry'
_journal_page_first 4130
_journal_page_last 4143
_journal_paper_doi 10.1021/ic5001232
_journal_volume 53
_journal_year 2014
_chemical_formula_sum 'C12 H8 Cl Cu2 N2 O5'
_chemical_formula_weight 422.73
_chemical_name_systematic
; 
 ? 
;
_space_group_IT_number 14
_symmetry_cell_setting monoclinic
_symmetry_space_group_name_Hall '-P 2yn'
_symmetry_space_group_name_H-M 'P 1 21/n 1'
_atom_sites_solution_hydrogens geom
_atom_sites_solution_primary direct
_atom_sites_solution_secondary difmap
_audit_creation_method SHELXL-97
_cell_angle_alpha 90.00
_cell_angle_beta 105.0430(10)
_cell_angle_gamma 90.00
_cell_formula_units_Z 4
_cell_length_a 6.1018(2)
_cell_length_b 21.6019(6)
_cell_length_c 11.0266(3)
_cell_measurement_temperature 298(2)
_cell_volume 1403.61(7)
_computing_structure_refinement 'SHELXL-97 (Sheldrick, 1997)'
_computing_structure_solution 'SHELXS-97 (Sheldrick, 1990)'
_diffrn_ambient_temperature 298(2)
_diffrn_measured_fraction_theta_full 0.994
_diffrn_measured_fraction_theta_max 0.994
_diffrn_radiation_monochromator graphite
_diffrn_radiation_source 'fine-focus sealed tube'
_diffrn_radiation_type MoK\a
_diffrn_radiation_wavelength 0.71073
_diffrn_reflns_av_R_equivalents 0.0153
_diffrn_reflns_av_sigmaI/netI 0.0165
_diffrn_reflns_limit_h_max 7
_diffrn_reflns_limit_h_min -7
_diffrn_reflns_limit_k_max 27
_diffrn_reflns_limit_k_min -24
_diffrn_reflns_limit_l_max 14
_diffrn_reflns_limit_l_min -12
_diffrn_reflns_number 8656
_diffrn_reflns_theta_full 27.00
_diffrn_reflns_theta_max 27.00
_diffrn_reflns_theta_min 2.13
_exptl_absorpt_coefficient_mu 3.244
_exptl_absorpt_correction_T_max 0.5355
_exptl_absorpt_correction_T_min 0.4859
_exptl_absorpt_correction_type empirical
_exptl_crystal_density_diffrn 2.000
_exptl_crystal_density_method 'not measured'
_exptl_crystal_F_000 836
_exptl_crystal_size_max 0.26
_exptl_crystal_size_mid 0.24
_exptl_crystal_size_min 0.22
_refine_diff_density_max 0.748
_refine_diff_density_min -0.408
_refine_diff_density_rms 0.068
_refine_ls_extinction_method none
_refine_ls_goodness_of_fit_ref 1.069
_refine_ls_hydrogen_treatment mixed
_refine_ls_matrix_type full
_refine_ls_number_parameters 199
_refine_ls_number_reflns 3039
_refine_ls_number_restraints 0
_refine_ls_restrained_S_all 1.069
_refine_ls_R_factor_all 0.0225
_refine_ls_R_factor_gt 0.0211
_refine_ls_shift/su_max 0.002
_refine_ls_shift/su_mean 0.000
_refine_ls_structure_factor_coef Fsqd
_refine_ls_weighting_details 'calc w=1/[\s^2^(Fo^2^)+(0.0294P)^2^+0.9560P] where P=(Fo^2^+2Fc^2^)/3'
_refine_ls_weighting_scheme calc
_refine_ls_wR_factor_gt 0.0557
_refine_ls_wR_factor_ref 0.0566
_reflns_number_gt 2886
_reflns_number_total 3039
_reflns_threshold_expression >2sigma(I)
_cod_data_source_file ic5001232_si_002.cif
_cod_data_source_block 3
_cod_depositor_comments 'Adding full bibliography for 4338090--4338098.cif.'
_cod_original_sg_symbol_H-M P2(1)/n
_cod_database_code 4338092

loop_
_symmetry_equiv_pos_as_xyz
'x, y, z'
'-x+1/2, y+1/2, -z+1/2'
'-x, -y, -z'
'x-1/2, -y-1/2, z-1/2'

loop_
_atom_site_label
_atom_site_type_symbol
_atom_site_fract_x
_atom_site_fract_y
_atom_site_fract_z
_atom_site_U_iso_or_equiv
_atom_site_adp_type
_atom_site_occupancy
_atom_site_symmetry_multiplicity
_atom_site_calc_flag
_atom_site_refinement_flags
Cu1 Cu 0.99536(4) 0.384231(10) 0.355065(19) 0.01664(7) Uani 1 1 d .
Cu2 Cu 1.07019(4) 0.454542(10) 0.604076(19) 0.01616(7) Uani 1 1 d .
Cl1 Cl 1.35287(7) 0.41857(2) 0.47133(4) 0.02645(11) Uani 1 1 d .
O1 O 0.8963(2) 0.38722(6) 0.64902(12) 0.0245(3) Uani 1 1 d .
O2 O 0.8841(3) 0.32376(7) 0.48641(14) 0.0357(4) Uani 1 1 d .
O3 O 0.7336(2) 0.38751(7) 0.20418(12) 0.0231(3) Uani 1 1 d .
O4 O 0.9922(3) 0.43684(9) 0.13239(15) 0.0404(4) Uani 1 1 d .
O5 O 0.8706(2) 0.45716(5) 0.43038(11) 0.0153(2) Uani 1 1 d .
N1 N 0.6203(3) 0.18946(7) 0.78669(15) 0.0206(3) Uani 1 1 d .
N3 N 0.2984(3) 0.44628(7) -0.23083(14) 0.0194(3) Uani 1 1 d .
C1 C 0.5193(4) 0.24479(10) 0.7750(2) 0.0329(5) Uani 1 1 d .
H1 H 0.3965 0.2504 0.8092 0.040 Uiso 1 1 calc R
C2 C 0.5887(4) 0.29414(10) 0.7143(2) 0.0352(5) Uani 1 1 d .
H2 H 0.5170 0.3324 0.7102 0.042 Uiso 1 1 calc R
C3 C 0.7673(3) 0.28559(9) 0.65957(17) 0.0210(4) Uani 1 1 d .
C4 C 0.8731(4) 0.22860(10) 0.6729(2) 0.0275(4) Uani 1 1 d .
H4 H 0.9939 0.2215 0.6378 0.033 Uiso 1 1 calc R
C5 C 0.7991(3) 0.18209(9) 0.73859(19) 0.0260(4) Uani 1 1 d .
H5 H 0.8757 0.1445 0.7498 0.031 Uiso 1 1 calc R
C6 C 0.8542(3) 0.33625(9) 0.58997(17) 0.0204(4) Uani 1 1 d .
C7 C 0.2463(3) 0.41616(10) -0.13498(18) 0.0251(4) Uani 1 1 d .
H7 H 0.0987 0.4018 -0.1457 0.030 Uiso 1 1 calc R
C8 C 0.4017(3) 0.40569(10) -0.02204(18) 0.0260(4) Uani 1 1 d .
H8 H 0.3583 0.3852 0.0421 0.031 Uiso 1 1 calc R
C9 C 0.6235(3) 0.42586(9) -0.00416(17) 0.0205(4) Uani 1 1 d .
C10 C 0.6771(3) 0.45754(9) -0.10231(18) 0.0238(4) Uani 1 1 d .
H10 H 0.8235 0.4724 -0.0933 0.029 Uiso 1 1 calc R
C11 C 0.5129(3) 0.46683(9) -0.21312(18) 0.0235(4) Uani 1 1 d .
H11 H 0.5516 0.4880 -0.2780 0.028 Uiso 1 1 calc R
C12 C 0.8000(3) 0.41652(9) 0.11973(17) 0.0213(4) Uani 1 1 d .

loop_
_atom_site_aniso_label
_atom_site_aniso_U_11
_atom_site_aniso_U_22
_atom_site_aniso_U_33
_atom_site_aniso_U_23
_atom_site_aniso_U_13
_atom_site_aniso_U_12
Cu1 0.01966(12) 0.01505(12) 0.01483(12) -0.00219(7) 0.00380(8) 0.00224(8)
Cu2 0.01950(12) 0.01433(12) 0.01332(11) 0.00190(7) 0.00184(8) -0.00202(8)
Cl1 0.0174(2) 0.0355(3) 0.0260(2) -0.00998(19) 0.00485(17) 0.00010(18)
O1 0.0321(7) 0.0221(7) 0.0190(6) 0.0016(5) 0.0062(6) -0.0101(6)
O2 0.0620(11) 0.0210(8) 0.0352(8) -0.0007(6) 0.0325(8) -0.0057(7)
O3 0.0220(6) 0.0290(8) 0.0166(6) 0.0011(5) 0.0021(5) -0.0016(5)
O4 0.0255(8) 0.0525(11) 0.0370(9) 0.0174(8) -0.0030(7) -0.0129(7)
O5 0.0170(6) 0.0134(6) 0.0147(6) -0.0005(4) 0.0029(5) 0.0003(4)
N1 0.0242(8) 0.0181(8) 0.0212(8) 0.0024(6) 0.0090(6) -0.0020(6)
N3 0.0213(7) 0.0200(8) 0.0163(7) 0.0015(6) 0.0037(6) 0.0001(6)
C1 0.0350(11) 0.0267(11) 0.0457(13) 0.0100(9) 0.0260(10) 0.0064(9)
C2 0.0424(12) 0.0206(10) 0.0516(14) 0.0091(9) 0.0287(11) 0.0073(9)
C3 0.0267(9) 0.0175(9) 0.0207(9) 0.0015(7) 0.0097(7) -0.0040(7)
C4 0.0309(10) 0.0256(11) 0.0321(11) 0.0041(8) 0.0189(9) 0.0018(8)
C5 0.0318(10) 0.0193(9) 0.0308(10) 0.0043(8) 0.0149(8) 0.0044(8)
C6 0.0208(8) 0.0187(9) 0.0229(9) 0.0043(7) 0.0078(7) -0.0003(7)
C7 0.0196(9) 0.0334(11) 0.0218(9) 0.0037(8) 0.0049(7) -0.0041(8)
C8 0.0252(10) 0.0342(11) 0.0182(9) 0.0066(8) 0.0050(8) -0.0042(8)
C9 0.0215(9) 0.0208(9) 0.0177(9) 0.0003(7) 0.0025(7) 0.0004(7)
C10 0.0214(9) 0.0270(10) 0.0227(9) 0.0022(7) 0.0052(8) -0.0030(8)
C11 0.0249(9) 0.0252(10) 0.0209(9) 0.0034(7) 0.0065(7) -0.0035(8)
C12 0.0218(9) 0.0209(9) 0.0196(9) 0.0014(7) 0.0021(7) -0.0007(7)

loop_
_atom_type_symbol
_atom_type_description
_atom_type_scat_dispersion_real
_atom_type_scat_dispersion_imag
_atom_type_scat_source
C C 0.0033 0.0016 'International Tables Vol C Tables 4.2.6.8 and 6.1.1.4'
H H 0.0000 0.0000 'International Tables Vol C Tables 4.2.6.8 and 6.1.1.4'
N N 0.0061 0.0033 'International Tables Vol C Tables 4.2.6.8 and 6.1.1.4'
O O 0.0106 0.0060 'International Tables Vol C Tables 4.2.6.8 and 6.1.1.4'
Cl Cl 0.1484 0.1585 'International Tables Vol C Tables 4.2.6.8 and 6.1.1.4'
Cu Cu 0.3201 1.2651 'International Tables Vol C Tables 4.2.6.8 and 6.1.1.4'

loop_
_geom_angle_atom_site_label_1
_geom_angle_atom_site_label_2
_geom_angle_atom_site_label_3
_geom_angle
_geom_angle_site_symmetry_1
_geom_angle_site_symmetry_3
O3 Cu1 N1 90.86(6) . 4_665
O3 Cu1 O5 90.56(5) . .
N1 Cu1 O5 177.88(6) 4_665 .
O3 Cu1 O2 104.81(6) . .
N1 Cu1 O2 89.34(6) 4_665 .
O5 Cu1 O2 88.78(5) . .
O3 Cu1 Cl1 151.44(4) . .
N1 Cu1 Cl1 93.81(5) 4_665 .
O5 Cu1 Cl1 85.69(4) . .
O2 Cu1 Cl1 103.40(5) . .
O1 Cu2 O5 91.64(5) . .
O1 Cu2 N3 89.91(6) . 1_656
O5 Cu2 N3 172.76(6) . 1_656
O1 Cu2 O5 154.61(6) . 3_766
O5 Cu2 O5 83.41(5) . 3_766
N3 Cu2 O5 98.13(6) 1_656 3_766
O1 Cu2 Cl1 113.50(5) . .
O5 Cu2 Cl1 78.45(4) . .
N3 Cu2 Cl1 94.45(5) 1_656 .
O5 Cu2 Cl1 89.96(4) 3_766 .
O1 Cu2 Cu2 128.73(4) . 3_766
O5 Cu2 Cu2 41.84(3) . 3_766
N3 Cu2 Cu2 139.26(5) 1_656 3_766
O5 Cu2 Cu2 41.57(4) 3_766 3_766
Cl1 Cu2 Cu2 82.288(14) . 3_766
Cu1 Cl1 Cu2 75.431(14) . .
C6 O1 Cu2 124.75(12) . .
C6 O2 Cu1 129.00(13) . .
C12 O3 Cu1 106.90(12) . .
Cu2 O5 Cu2 96.59(5) . 3_766
Cu2 O5 Cu1 99.92(5) . .
Cu2 O5 Cu1 124.13(6) 3_766 .
C1 N1 C5 118.07(17) . .
C1 N1 Cu1 122.58(13) . 4_566
C5 N1 Cu1 118.98(13) . 4_566
C11 N3 C7 117.62(16) . .
C11 N3 Cu2 121.68(13) . 1_454
C7 N3 Cu2 120.57(13) . 1_454
N1 C1 C2 123.06(19) . .
C1 C2 C3 118.78(19) . .
C4 C3 C2 118.07(17) . .
C4 C3 C6 118.99(17) . .
C2 C3 C6 122.92(18) . .
C3 C4 C5 119.81(18) . .
N1 C5 C4 122.11(18) . .
O2 C6 O1 127.29(17) . .
O2 C6 C3 117.91(17) . .
O1 C6 C3 114.74(16) . .
N3 C7 C8 122.84(18) . .
C7 C8 C9 119.72(18) . .
C8 C9 C10 117.56(17) . .
C8 C9 C12 121.66(17) . .
C10 C9 C12 120.72(17) . .
C11 C10 C9 119.86(17) . .
N3 C11 C10 122.38(17) . .
O4 C12 O3 124.75(18) . .
O4 C12 C9 119.30(17) . .
O3 C12 C9 115.95(16) . .

loop_
_geom_bond_atom_site_label_1
_geom_bond_atom_site_label_2
_geom_bond_distance
_geom_bond_site_symmetry_2
Cu1 O3 1.9862(13) .
Cu1 N1 1.9955(15) 4_665
Cu1 O5 2.0196(12) .
Cu1 O2 2.1854(14) .
Cu1 Cl1 2.3454(5) .
Cu2 O1 1.9390(13) .
Cu2 O5 1.9858(12) .
Cu2 N3 1.9922(16) 1_656
Cu2 O5 1.9961(12) 3_766
Cu2 Cl1 2.6518(5) .
Cu2 Cu2 2.9729(4) 3_766
O1 C6 1.271(2) .
O2 C6 1.232(2) .
O3 C12 1.273(2) .
O4 C12 1.226(2) .
O5 Cu2 1.9961(12) 3_766
N1 C1 1.336(3) .
N1 C5 1.340(2) .
N1 Cu1 1.9955(15) 4_566
N3 C11 1.348(2) .
N3 C7 1.348(2) .
N3 Cu2 1.9922(16) 1_454
C1 C2 1.382(3) .
C2 C3 1.389(3) .
C3 C4 1.380(3) .
C3 C6 1.510(2) .
C4 C5 1.381(3) .
C7 C8 1.374(3) .
C8 C9 1.386(3) .
C9 C10 1.390(3) .
C9 C12 1.518(2) .
C10 C11 1.379(3) .
